data_4320084
loop_
_publ_author_name
'Roger D. Willett'
'George Pon'
'Callie Nagy'

_publ_section_title
;
 Crystal Chemistry of the 4,4'-Dimethyl-2,2'bipyridine/Copper Bromide
 System
;
_journal_name_full 'Inorganic Chemistry'
_journal_page_first 4342
_journal_page_last 4352
_journal_paper_doi 10.1021/ic010229v
_journal_volume 40
_journal_year 2001
_chemical_formula_sum 'C24 H24 Br Cu N4'
_chemical_formula_weight 255.96
_chemical_name_systematic
;
  bis(4,4'-dimethyl-2,2'-bipyridine)copper(I) bromide
;
_space_group_IT_number 2
_symmetry_cell_setting triclinic
_symmetry_space_group_name_Hall '-P 1'
_symmetry_space_group_name_H-M 'P -1'
_atom_sites_solution_hydrogens geom
_atom_sites_solution_primary direct
_atom_sites_solution_secondary difmap
_audit_creation_method SHELXL-97
_cell_angle_alpha 95.012(15)
_cell_angle_beta 100.92(2)
_cell_angle_gamma 109.094(16)
_cell_formula_units_Z 2
_cell_length_a 7.6706(16)
_cell_length_b 11.478(3)
_cell_length_c 13.808(3)
_cell_measurement_reflns_used 3916
_cell_measurement_temperature 293(2)
_cell_measurement_theta_max 23.25
_cell_measurement_theta_min 1.90
_cell_volume 1113.3(5)
_computing_cell_refinement 'Siemens XSCANS'
_computing_data_collection 'Siemens XSCANS'
_computing_data_reduction 'Siemens SHELXTL'
_computing_molecular_graphics 'Siemens SHELXTL'
_computing_publication_material 'Siemens SHELXTL'
_computing_structure_refinement 'SHELXL-97 (Sheldrick, 1997)'
_computing_structure_solution 'SHELXS-97 (Sheldrick, 1990)'
_diffrn_ambient_temperature 293(2)
_diffrn_measured_fraction_theta_full 0.877
_diffrn_measured_fraction_theta_max 0.877
_diffrn_measurement_device_type 'CCD detector'
_diffrn_measurement_method '\w scan'
_diffrn_radiation_monochromator graphite
_diffrn_radiation_source 'fine-focus sealed tube'
_diffrn_radiation_type MoK\a
_diffrn_radiation_wavelength 0.71073
_diffrn_reflns_av_R_equivalents 0.0322
_diffrn_reflns_av_sigmaI/netI 0.0411
_diffrn_reflns_limit_h_max 8
_diffrn_reflns_limit_h_min -5
_diffrn_reflns_limit_k_max 12
_diffrn_reflns_limit_k_min -12
_diffrn_reflns_limit_l_max 12
_diffrn_reflns_limit_l_min -15
_diffrn_reflns_number 3916
_diffrn_reflns_theta_full 23.25
_diffrn_reflns_theta_max 23.25
_diffrn_reflns_theta_min 1.90
_diffrn_standards_decay_% <1%
_diffrn_standards_interval_time 'beginning and end'
_diffrn_standards_number 50
_exptl_absorpt_coefficient_mu 2.793
_exptl_absorpt_correction_T_max 0.945
_exptl_absorpt_correction_T_min 0.601
_exptl_absorpt_correction_type empirical
_exptl_crystal_colour pleochroic
_exptl_crystal_density_diffrn 1.527
_exptl_crystal_density_method 'not measured'
_exptl_crystal_description platelets
_exptl_crystal_F_000 520
_exptl_crystal_size_max 0.4
_exptl_crystal_size_mid 0.2
_exptl_crystal_size_min 0.05
_refine_diff_density_max 0.514
_refine_diff_density_min -0.366
_refine_diff_density_rms 0.069
_refine_ls_extinction_coef 0.0013(6)
_refine_ls_extinction_expression Fc^*^=kFc[1+0.001xFc^2^\l^3^/sin(2\q)]^-1/4^
_refine_ls_extinction_method SHELXL
_refine_ls_goodness_of_fit_ref 1.129
_refine_ls_hydrogen_treatment mixed
_refine_ls_matrix_type full
_refine_ls_number_parameters 368
_refine_ls_number_reflns 2808
_refine_ls_number_restraints 0
_refine_ls_restrained_S_all 1.129
_refine_ls_R_factor_all 0.0595
_refine_ls_R_factor_gt 0.0472
_refine_ls_shift/su_max 0.070
_refine_ls_shift/su_mean 0.003
_refine_ls_structure_factor_coef Fsqd
_refine_ls_weighting_details 'calc w=1/[\s^2^(Fo^2^)+(0.0000P)^2^+3.6860P] where P=(Fo^2^+2Fc^2^)/3'
_refine_ls_weighting_scheme calc
_refine_ls_wR_factor_gt 0.0916
_refine_ls_wR_factor_ref 0.0989
_reflns_number_gt 2393
_reflns_number_total 2808
_reflns_threshold_expression >2sigma(I)
_cod_data_source_file ic010229v_1.cif
_cod_data_source_block Compound_1-I-238ta
_cod_depositor_comments
;
The following automatic conversions were performed:

'_symmetry_cell_setting' value 'Triclinic' changed to 'triclinic'
according to the built-in table from CIF Core dictionary named
'cif_core.dic' version 2.4.1 from 2010-06-29.

Automatic conversion script
Id: cif_fix_values 1646 2011-03-28 12:23:43Z adriana 
;
_cod_original_cell_volume 1113.3(4)
_cod_database_code 4320084

loop_
_symmetry_equiv_pos_as_xyz
'x, y, z'
'-x, -y, -z'

loop_
_atom_site_label
_atom_site_type_symbol
_atom_site_fract_x
_atom_site_fract_y
_atom_site_fract_z
_atom_site_U_iso_or_equiv
_atom_site_adp_type
_atom_site_occupancy
_atom_site_symmetry_multiplicity
_atom_site_calc_flag
_atom_site_refinement_flags
_atom_site_disorder_assembly
_atom_site_disorder_group
Cu Cu 0.04138(10) -0.34681(7) 0.22884(5) 0.0447(3) Uani 1 1 d . . .
Br Br 0.41836(10) 0.20668(6) 0.25243(5) 0.0634(3) Uani 1 1 d . . .
N1 N 0.1384(7) -0.4364(4) 0.3362(3) 0.0407(12) Uani 1 1 d . . .
C2 C 0.1932(7) -0.3702(5) 0.4297(4) 0.0331(13) Uani 1 1 d . . .
C3 C 0.2511(8) -0.4193(6) 0.5134(5) 0.0388(14) Uani 1 1 d . . .
H3 H 0.293(8) -0.369(5) 0.577(4) 0.043(16) Uiso 1 1 d . . .
C4 C 0.2524(8) -0.5396(5) 0.5032(5) 0.0439(15) Uani 1 1 d . . .
C5 C 0.1929(10) -0.6070(6) 0.4084(5) 0.0534(18) Uani 1 1 d . . .
H5 H 0.204(9) -0.684(6) 0.397(5) 0.07(2) Uiso 1 1 d . . .
C6 C 0.1379(10) -0.5536(6) 0.3281(5) 0.0534(17) Uani 1 1 d . . .
H6 H 0.091(9) -0.602(6) 0.264(5) 0.06(2) Uiso 1 1 d . . .
C7 C 0.3214(14) -0.5915(8) 0.5932(7) 0.065(2) Uani 1 1 d . . .
H7A H 0.243(12) -0.623(8) 0.623(6) 0.09(3) Uiso 1 1 d . . .
H7B H 0.341(13) -0.667(9) 0.571(7) 0.12(4) Uiso 1 1 d . . .
H7C H 0.447(16) -0.562(10) 0.627(8) 0.14(4) Uiso 1 1 d . . .
N1' N 0.1059(6) -0.2126(4) 0.3519(3) 0.0367(11) Uani 1 1 d . . .
C2' C 0.1890(7) -0.2412(5) 0.4369(4) 0.0334(13) Uani 1 1 d . . .
C3' C 0.2669(8) -0.1547(5) 0.5239(4) 0.0383(14) Uani 1 1 d . . .
H3' H 0.324(7) -0.177(4) 0.578(4) 0.031(15) Uiso 1 1 d . . .
C4' C 0.2656(8) -0.0344(5) 0.5252(4) 0.0407(14) Uani 1 1 d . . .
C5' C 0.1859(10) -0.0053(6) 0.4367(5) 0.0501(17) Uani 1 1 d . . .
H5' H 0.176(9) 0.068(6) 0.432(5) 0.06(2) Uiso 1 1 d . . .
C6' C 0.1082(9) -0.0951(5) 0.3528(5) 0.0454(15) Uani 1 1 d . . .
H6' H 0.041(9) -0.084(6) 0.293(5) 0.062(19) Uiso 1 1 d . . .
C7' C 0.3558(14) 0.0607(8) 0.6197(6) 0.059(2) Uani 1 1 d . . .
H7'A H 0.265(12) 0.079(8) 0.638(6) 0.09(3) Uiso 1 1 d . . .
H7'B H 0.401(17) 0.138(12) 0.600(9) 0.18(5) Uiso 1 1 d . . .
H7'C H 0.398(13) 0.030(8) 0.674(7) 0.12(4) Uiso 1 1 d . . .
N11 N -0.1686(6) -0.4627(4) 0.1140(3) 0.0375(11) Uani 1 1 d . . .
C12 C -0.1637(7) -0.4261(5) 0.0244(4) 0.0319(12) Uani 1 1 d . . .
C13 C -0.2804(8) -0.5010(5) -0.0627(4) 0.0389(14) Uani 1 1 d . . .
H13 H -0.283(8) -0.471(5) -0.125(4) 0.046(17) Uiso 1 1 d . . .
C14 C -0.4096(8) -0.6181(5) -0.0624(5) 0.0430(15) Uani 1 1 d . . .
C15 C -0.4113(9) -0.6544(6) 0.0292(5) 0.0458(16) Uani 1 1 d . . .
H15 H -0.487(8) -0.728(6) 0.035(4) 0.051(18) Uiso 1 1 d . . .
C16 C -0.2925(9) -0.5761(6) 0.1151(5) 0.0465(16) Uani 1 1 d . . .
H16 H -0.300(7) -0.592(4) 0.169(4) 0.025(15) Uiso 1 1 d . . .
C17 C -0.5372(12) -0.6994(8) -0.1570(6) 0.0570(19) Uani 1 1 d . . .
H17A H -0.594(12) -0.782(9) -0.150(6) 0.11(3) Uiso 1 1 d . . .
H17B H -0.475(13) -0.704(8) -0.208(7) 0.12(4) Uiso 1 1 d . . .
H17C H -0.620(10) -0.665(6) -0.190(5) 0.07(2) Uiso 1 1 d . . .
N11' N 0.1031(6) -0.2494(4) 0.1142(3) 0.0398(12) Uani 1 1 d . . .
C12' C -0.0236(7) -0.2996(5) 0.0257(4) 0.0325(13) Uani 1 1 d . . .
C13' C -0.0218(9) -0.2373(6) -0.0537(5) 0.0423(15) Uani 1 1 d . . .
H13' H -0.097(7) -0.271(4) -0.109(4) 0.019(13) Uiso 1 1 d . . .
C14' C 0.1152(8) -0.1212(5) -0.0489(5) 0.0471(16) Uani 1 1 d . . .
C15' C 0.2415(9) -0.0698(6) 0.0420(5) 0.0529(18) Uani 1 1 d . . .
H15' H 0.331(8) 0.003(5) 0.050(4) 0.044(17) Uiso 1 1 d . . .
C16' C 0.2321(8) -0.1335(5) 0.1212(5) 0.0446(15) Uani 1 1 d . . .
H16' H 0.306(7) -0.104(5) 0.185(4) 0.032(14) Uiso 1 1 d . . .
C17' C 0.1256(17) -0.0556(10) -0.1386(8) 0.085(3) Uani 1 1 d . . .
H17D H 0.198(15) -0.085(10) -0.180(8) 0.15(5) Uiso 1 1 d . . .
H17E H 0.186(15) 0.024(10) -0.122(8) 0.14(4) Uiso 1 1 d . . .
H17F H 0.013(12) -0.070(7) -0.176(6) 0.09(3) Uiso 1 1 d . . .

loop_
_atom_site_aniso_label
_atom_site_aniso_U_11
_atom_site_aniso_U_22
_atom_site_aniso_U_33
_atom_site_aniso_U_23
_atom_site_aniso_U_13
_atom_site_aniso_U_12
Cu 0.0511(5) 0.0495(5) 0.0269(4) 0.0054(3) 0.0013(3) 0.0137(4)
Br 0.0675(5) 0.0597(5) 0.0430(4) 0.0115(3) -0.0040(3) 0.0047(4)
N1 0.048(3) 0.038(3) 0.034(3) 0.001(2) 0.006(2) 0.015(2)
C2 0.028(3) 0.034(3) 0.036(3) 0.007(2) 0.007(3) 0.009(2)
C3 0.035(3) 0.047(4) 0.039(4) 0.016(3) 0.010(3) 0.018(3)
C4 0.041(3) 0.045(4) 0.050(4) 0.015(3) 0.015(3) 0.016(3)
C5 0.071(5) 0.037(4) 0.063(5) 0.018(3) 0.023(4) 0.026(3)
C6 0.073(5) 0.042(4) 0.045(4) 0.005(3) 0.015(4) 0.021(3)
C7 0.066(6) 0.065(5) 0.083(6) 0.049(5) 0.023(5) 0.035(5)
N1' 0.045(3) 0.038(3) 0.028(3) 0.008(2) 0.005(2) 0.016(2)
C2' 0.032(3) 0.037(3) 0.030(3) 0.012(2) 0.009(3) 0.009(2)
C3' 0.036(3) 0.038(3) 0.033(4) 0.004(3) -0.003(3) 0.010(3)
C4' 0.043(3) 0.040(3) 0.036(3) 0.005(3) 0.012(3) 0.009(3)
C5' 0.068(4) 0.036(4) 0.053(4) 0.016(3) 0.023(4) 0.020(3)
C6' 0.059(4) 0.043(4) 0.035(4) 0.010(3) 0.000(3) 0.025(3)
C7' 0.074(6) 0.050(5) 0.044(5) -0.012(4) 0.006(4) 0.019(4)
N11 0.036(3) 0.038(3) 0.037(3) 0.007(2) 0.006(2) 0.010(2)
C12 0.029(3) 0.036(3) 0.031(3) 0.004(2) 0.007(2) 0.013(2)
C13 0.038(3) 0.042(3) 0.034(3) 0.003(3) 0.000(3) 0.015(3)
C14 0.039(3) 0.039(3) 0.048(4) 0.004(3) 0.007(3) 0.013(3)
C15 0.041(4) 0.033(3) 0.057(4) 0.004(3) 0.007(3) 0.008(3)
C16 0.058(4) 0.050(4) 0.031(4) 0.013(3) 0.009(3) 0.018(3)
C17 0.051(4) 0.052(5) 0.050(4) -0.008(3) -0.008(4) 0.009(4)
N11' 0.042(3) 0.038(3) 0.037(3) 0.006(2) 0.005(2) 0.014(2)
C12' 0.031(3) 0.035(3) 0.030(3) 0.006(2) 0.003(2) 0.013(2)
C13' 0.047(4) 0.047(4) 0.028(3) 0.006(3) -0.004(3) 0.017(3)
C14' 0.046(4) 0.045(4) 0.046(4) 0.015(3) 0.005(3) 0.011(3)
C15' 0.049(4) 0.039(4) 0.058(5) 0.011(3) 0.005(3) 0.002(3)
C16' 0.039(3) 0.043(4) 0.034(4) -0.004(3) -0.010(3) 0.005(3)
C17' 0.083(7) 0.079(6) 0.062(6) 0.039(5) -0.001(5) -0.008(6)

loop_
_atom_type_symbol
_atom_type_description
_atom_type_scat_dispersion_real
_atom_type_scat_dispersion_imag
_atom_type_scat_source
C C 0.0033 0.0016 'International Tables Vol C Tables 4.2.6.8 and 6.1.1.4'
H H 0.0000 0.0000 'International Tables Vol C Tables 4.2.6.8 and 6.1.1.4'
N N 0.0061 0.0033 'International Tables Vol C Tables 4.2.6.8 and 6.1.1.4'
Cu Cu 0.3201 1.2651 'International Tables Vol C Tables 4.2.6.8 and 6.1.1.4'
Br Br -0.2901 2.4595 'International Tables Vol C Tables 4.2.6.8 and 6.1.1.4'

loop_
_geom_angle_atom_site_label_1
_geom_angle_atom_site_label_2
_geom_angle_atom_site_label_3
_geom_angle
_geom_angle_site_symmetry_1
_geom_angle_site_symmetry_3
_geom_angle_publ_flag
N11 Cu N1 114.09(18) . . ?
N11 Cu N11' 80.56(18) . . ?
N1 Cu N11' 145.49(19) . . ?
N11 Cu N1' 145.16(18) . . ?
N1 Cu N1' 80.83(17) . . ?
N11' Cu N1' 105.21(17) . . ?
C6 N1 C2 116.7(5) . . ?
C6 N1 Cu 129.1(4) . . ?
C2 N1 Cu 113.9(4) . . ?
N1 C2 C3 122.1(5) . . ?
N1 C2 C2' 115.7(5) . . ?
C3 C2 C2' 122.2(5) . . ?
C4 C3 C2 120.2(6) . . ?
C5 C4 C3 117.3(6) . . ?
C5 C4 C7 122.4(6) . . ?
C3 C4 C7 120.3(6) . . ?
C4 C5 C6 120.1(6) . . ?
N1 C6 C5 123.5(6) . . ?
C6' N1' C2' 117.7(5) . . ?
C6' N1' Cu 127.3(4) . . ?
C2' N1' Cu 113.7(4) . . ?
N1' C2' C3' 121.6(5) . . ?
N1' C2' C2 115.3(5) . . ?
C3' C2' C2 123.1(5) . . ?
C4' C3' C2' 120.6(5) . . ?
C5' C4' C3' 117.1(5) . . ?
C5' C4' C7' 122.5(6) . . ?
C3' C4' C7' 120.4(6) . . ?
C6' C5' C4' 120.0(6) . . ?
N1' C6' C5' 123.0(6) . . ?
C16 N11 C12 117.0(5) . . ?
C16 N11 Cu 128.0(4) . . ?
C12 N11 Cu 114.4(3) . . ?
N11 C12 C13 121.9(5) . . ?
N11 C12 C12' 115.7(4) . . ?
C13 C12 C12' 122.4(5) . . ?
C12 C13 C14 121.6(6) . . ?
C15 C14 C13 115.8(5) . . ?
C15 C14 C17 122.5(6) . . ?
C13 C14 C17 121.7(6) . . ?
C14 C15 C16 120.8(6) . . ?
N11 C16 C15 122.9(6) . . ?
C12' N11' C16' 117.4(5) . . ?
C12' N11' Cu 114.0(3) . . ?
C16' N11' Cu 127.5(4) . . ?
N11' C12' C13' 121.7(5) . . ?
N11' C12' C12 114.3(4) . . ?
C13' C12' C12 124.0(5) . . ?
C12' C13' C14' 121.5(6) . . ?
C15' C14' C13' 116.4(6) . . ?
C15' C14' C17' 121.9(6) . . ?
C13' C14' C17' 121.7(6) . . ?
C16' C15' C14' 120.5(6) . . ?
N11' C16' C15' 122.4(6) . . ?

loop_
_geom_bond_atom_site_label_1
_geom_bond_atom_site_label_2
_geom_bond_distance
_geom_bond_site_symmetry_2
_geom_bond_publ_flag
Cu N11 2.035(4) . ?
Cu N1 2.040(5) . ?
Cu N11' 2.056(5) . ?
Cu N1' 2.056(4) . ?
N1 C6 1.339(8) . ?
N1 C2 1.354(7) . ?
C2 C3 1.391(7) . ?
C2 C2' 1.486(7) . ?
C3 C4 1.379(8) . ?
C4 C5 1.373(9) . ?
C4 C7 1.506(9) . ?
C5 C6 1.376(9) . ?
N1' C6' 1.342(7) . ?
N1' C2' 1.346(6) . ?
C2' C3' 1.385(8) . ?
C3' C4' 1.382(8) . ?
C4' C5' 1.379(8) . ?
C4' C7' 1.512(9) . ?
C5' C6' 1.374(9) . ?
N11 C16 1.341(7) . ?
N11 C12 1.344(7) . ?
C12 C13 1.377(7) . ?
C12 C12' 1.494(7) . ?
C13 C14 1.385(8) . ?
C14 C15 1.368(8) . ?
C14 C17 1.497(9) . ?
C15 C16 1.383(9) . ?
N11' C12' 1.352(7) . ?
N11' C16' 1.356(7) . ?
C12' C13' 1.359(8) . ?
C13' C14' 1.388(8) . ?
C14' C15' 1.378(9) . ?
C14' C17' 1.506(10) . ?
C15' C16' 1.368(9) . ?
